data_7245919
loop_
_publ_author_name
'Mader, Lavleen'
'Watt, Sarah K.I.'
'Iyer, Harish R.'
'Nguyen, Linh'
'Kaur, Harpreet'
'Keillor, Jeffrey W.'

_publ_section_title
;
 The War on hTG2: Warhead Optimization in Small Molecule Human Tissue
 Transglutaminase Inhibitors
;
_journal_name_full 'RSC Medicinal Chemistry'
_journal_paper_doi 10.1039/D2MD00378C
_journal_year 2022
_chemical_formula_moiety 'C7 H7 N O2'
_chemical_formula_sum 'C7 H7 N O2'
_chemical_formula_weight 137.14
_chemical_name_systematic '(2E)-2-cyano-3-cyclopropyl-2-propenoic acid'
_space_group_crystal_system monoclinic
_space_group_IT_number 14
_space_group_name_Hall '-P 2ybc'
_space_group_name_H-M_alt 'P 1 21/c 1'
_atom_sites_solution_hydrogens mixed
_atom_sites_solution_primary direct
_atom_sites_solution_secondary difmap
_audit_creation_date 2022-05-16
_audit_creation_method
;
Olex2 1.3
(compiled 2020.11.12 svn.r5f609507 for OlexSys, GUI svn.r6408)
;
_audit_update_record
;
2022-10-14 deposited with the CCDC.	2022-11-16 downloaded from the CCDC.
;
_cell_angle_alpha 90
_cell_angle_beta 101.778(13)
_cell_angle_gamma 90
_cell_formula_units_Z 4
_cell_length_a 7.290(4)
_cell_length_b 12.586(6)
_cell_length_c 7.891(4)
_cell_measurement_reflns_used 1518
_cell_measurement_temperature 293.15
_cell_measurement_theta_max 25.456
_cell_measurement_theta_min 3.094
_cell_volume 708.8(6)
_computing_cell_refinement 'SAINT V8.38A (Bruker, 2018)'
_computing_data_reduction 'SAINT V8.38A (Bruker, 2018)'
_computing_molecular_graphics 'Olex2 1.3 (Dolomanov et al., 2009)'
_computing_publication_material 'Olex2 1.3 (Dolomanov et al., 2009)'
_computing_structure_refinement 'SHELXL 2018/3 (Sheldrick, 2015)'
_computing_structure_solution 'SHELXT 2014/5 (Sheldrick, 2014)'
_diffrn_ambient_temperature 293.15
_diffrn_measured_fraction_theta_full 1.000
_diffrn_measured_fraction_theta_max 1.000
_diffrn_measurement_device_type 'Bruker APEX-II CCD'
_diffrn_measurement_method '\f and \w scans'
_diffrn_radiation_type MoK\a
_diffrn_radiation_wavelength 0.71073
_diffrn_reflns_av_R_equivalents 0.0314
_diffrn_reflns_av_unetI/netI 0.0266
_diffrn_reflns_Laue_measured_fraction_full 1.000
_diffrn_reflns_Laue_measured_fraction_max 1.000
_diffrn_reflns_limit_h_max 8
_diffrn_reflns_limit_h_min -8
_diffrn_reflns_limit_k_max 15
_diffrn_reflns_limit_k_min -15
_diffrn_reflns_limit_l_max 9
_diffrn_reflns_limit_l_min -9
_diffrn_reflns_number 5635
_diffrn_reflns_point_group_measured_fraction_full 1.000
_diffrn_reflns_point_group_measured_fraction_max 1.000
_diffrn_reflns_theta_full 25.242
_diffrn_reflns_theta_max 25.669
_diffrn_reflns_theta_min 2.854
_diffrn_source_current 30.0
_diffrn_source_power 1.35
_diffrn_source_voltage 45.0
_diffrn_standards_number 0
_exptl_absorpt_coefficient_mu 0.096
_exptl_absorpt_correction_T_max 0.7453
_exptl_absorpt_correction_T_min 0.6416
_exptl_absorpt_correction_type multi-scan
_exptl_absorpt_process_details
;
SADABS-2016/2 (Bruker,2016/2) was used for absorption correction.
wR2(int) was 0.1592 before and 0.0464 after correction.
The Ratio of minimum to maximum transmission is 0.8609.
The \l/2 correction factor is Not present.
;
_exptl_crystal_colour 'clear colourless'
_exptl_crystal_colour_lustre clear
_exptl_crystal_colour_primary colourless
_exptl_crystal_density_diffrn 1.285
_exptl_crystal_description plate
_exptl_crystal_F_000 288
_exptl_crystal_recrystallization_method 'Crystallized directly from reaction mixture (toluene)'
_exptl_crystal_size_max 0.461
_exptl_crystal_size_mid 0.447
_exptl_crystal_size_min 0.268
_refine_diff_density_max 0.152
_refine_diff_density_min -0.187
_refine_diff_density_rms 0.039
_refine_ls_extinction_method none
_refine_ls_goodness_of_fit_ref 1.056
_refine_ls_hydrogen_treatment mixed
_refine_ls_matrix_type full
_refine_ls_number_parameters 95
_refine_ls_number_reflns 1342
_refine_ls_number_restraints 1
_refine_ls_restrained_S_all 1.056
_refine_ls_R_factor_all 0.0753
_refine_ls_R_factor_gt 0.0427
_refine_ls_shift/su_max 0.000
_refine_ls_shift/su_mean 0.000
_refine_ls_structure_factor_coef Fsqd
_refine_ls_weighting_details 'w=1/[\s^2^(Fo^2^)+(0.0537P)^2^+0.1996P] where P=(Fo^2^+2Fc^2^)/3'
_refine_ls_weighting_scheme calc
_refine_ls_wR_factor_gt 0.1057
_refine_ls_wR_factor_ref 0.1316
_reflns_Friedel_coverage 0.000
_reflns_number_gt 873
_reflns_number_total 1342
_reflns_threshold_expression 'I > 2\s(I)'
_cod_data_source_file d2md00378c2.cif
_cod_data_source_block s1150_0m_a
_cod_depositor_comments
;
The following automatic conversions were performed:

data item '_atom_sites_solution_secondary' value 'diffmap' was
changed to 'difmap'.

Automatic conversion script
Id: cif_fix_values 7556 2019-12-06 15:28:31Z antanas 
;
_cod_original_cell_volume 708.7(6)
_cod_database_code 7245919
_shelx_shelxl_version_number 2018/3
_shelx_space_group_comment
;
The symmetry employed for this shelxl refinement is uniquely defined
by the following loop, which should always be used as a source of
symmetry information in preference to the above space-group names.
They are only intended as comments.
;
_shelx_estimated_absorpt_t_max 0.975
_shelx_estimated_absorpt_t_min 0.957
_olex2_refinement_description
;
1. Fixed Uiso
 At 1.2 times of:
  All C(H) groups, All C(H,H) groups
2. Restrained distances
 H1-O1
 0.86 with sigma of 0.01
3.a Ternary CH refined with riding coordinates:
 C5(H5)
3.b Secondary CH2 refined with riding coordinates:
 C7(H7A,H7B), C6(H6A,H6B)
3.c Aromatic/amide H refined with riding coordinates:
 C4(H4)
;
_olex2_date_sample_submission 2022-05-14
_olex2_exptl_crystal_mounting_method 'Mounted on a 200uM MicroLoop with Parabar 10312 oil'
_olex2_submission_original_sample_id S1150_LM-1-73
_olex2_submission_special_instructions 'No special instructions were received'

loop_
_space_group_symop_operation_xyz
'x, y, z'
'-x, y+1/2, -z+1/2'
'-x, -y, -z'
'x, -y-1/2, z-1/2'

loop_
_atom_site_label
_atom_site_type_symbol
_atom_site_fract_x
_atom_site_fract_y
_atom_site_fract_z
_atom_site_U_iso_or_equiv
_atom_site_adp_type
_atom_site_occupancy
_atom_site_site_symmetry_order
_atom_site_calc_flag
_atom_site_refinement_flags_posn
_atom_site_refinement_flags_adp
_atom_site_refinement_flags_occupancy
_atom_site_disorder_assembly
_atom_site_disorder_group
O1 O 0.0632(2) 0.63384(12) 0.0114(2) 0.0645(5) Uani 1 1 d D . . . .
O2 O 0.2319(2) 0.48740(11) 0.0898(2) 0.0679(5) Uani 1 1 d . . . . .
C1 C 0.2130(3) 0.58717(15) 0.0839(3) 0.0494(5) Uani 1 1 d . . . . .
C2 C 0.3707(3) 0.65389(15) 0.1685(3) 0.0486(5) Uani 1 1 d . . . . .
C4 C 0.5304(3) 0.61201(15) 0.2565(3) 0.0522(5) Uani 1 1 d . . . . .
H4 H 0.539129 0.538287 0.257037 0.063 Uiso 1 1 calc R U . . .
C5 C 0.6906(3) 0.66902(17) 0.3506(3) 0.0582(6) Uani 1 1 d . . . . .
H5 H 0.684983 0.746769 0.345063 0.070 Uiso 1 1 calc R U . . .
C3 C 0.3432(3) 0.76641(17) 0.1599(3) 0.0631(6) Uani 1 1 d . . . . .
C7 C 0.8817(3) 0.61856(19) 0.3673(3) 0.0672(7) Uani 1 1 d . . . . .
H7A H 0.888680 0.550756 0.310562 0.081 Uiso 1 1 calc R U . . .
H7B H 0.987538 0.665314 0.367725 0.081 Uiso 1 1 calc R U . . .
C6 C 0.7960(3) 0.6203(2) 0.5178(3) 0.0731(7) Uani 1 1 d . . . . .
H6A H 0.848592 0.668183 0.611486 0.088 Uiso 1 1 calc R U . . .
H6B H 0.749724 0.553615 0.554317 0.088 Uiso 1 1 calc R U . . .
N1 N 0.3238(3) 0.85626(15) 0.1575(4) 0.1038(10) Uani 1 1 d . . . . .
H1 H -0.034(4) 0.593(3) -0.022(5) 0.168(16) Uiso 1 1 d D . . . .

loop_
_atom_site_aniso_label
_atom_site_aniso_U_11
_atom_site_aniso_U_22
_atom_site_aniso_U_33
_atom_site_aniso_U_23
_atom_site_aniso_U_13
_atom_site_aniso_U_12
O1 0.0448(8) 0.0494(9) 0.0872(11) 0.0038(8) -0.0150(7) -0.0003(7)
O2 0.0588(10) 0.0391(8) 0.0923(12) 0.0011(7) -0.0165(8) -0.0053(7)
C1 0.0472(11) 0.0384(10) 0.0569(12) 0.0026(9) -0.0031(9) -0.0015(9)
C2 0.0438(11) 0.0350(10) 0.0611(12) 0.0019(8) -0.0030(9) -0.0032(8)
C4 0.0461(12) 0.0374(10) 0.0665(13) 0.0022(9) -0.0039(9) -0.0025(9)
C5 0.0477(12) 0.0413(11) 0.0760(15) 0.0011(10) -0.0102(10) -0.0041(9)
C3 0.0431(12) 0.0433(13) 0.0913(17) 0.0011(11) -0.0134(11) -0.0028(10)
C7 0.0444(12) 0.0657(15) 0.0831(17) -0.0077(12) -0.0069(11) -0.0022(11)
C6 0.0636(15) 0.0787(17) 0.0660(15) 0.0018(12) -0.0128(12) -0.0055(13)
N1 0.0692(14) 0.0414(11) 0.177(3) -0.0031(13) -0.0318(15) 0.0000(10)

loop_
_atom_type_symbol
_atom_type_description
_atom_type_scat_dispersion_real
_atom_type_scat_dispersion_imag
_atom_type_scat_source
C C 0.0033 0.0016 'International Tables Vol C Tables 4.2.6.8 and 6.1.1.4'
H H 0.0000 0.0000 'International Tables Vol C Tables 4.2.6.8 and 6.1.1.4'
N N 0.0061 0.0033 'International Tables Vol C Tables 4.2.6.8 and 6.1.1.4'
O O 0.0106 0.0060 'International Tables Vol C Tables 4.2.6.8 and 6.1.1.4'

loop_
_exptl_crystal_face_index_h
_exptl_crystal_face_index_k
_exptl_crystal_face_index_l
_exptl_crystal_face_perp_dist
-1.00 0.00 0.00 0.1900
1.00 -1.00 -1.00 0.1770
-1.00 1.00 1.00 0.0920
1.00 0.00 -1.00 0.1340
-1.00 0.00 1.00 0.0670
-1.00 -1.00 1.00 0.0740
1.00 1.00 -1.00 0.1780
0.00 1.00 1.00 0.1240
0.00 -1.00 -1.00 0.1860
0.00 0.00 1.00 0.0610
0.00 0.00 -1.00 0.1600
0.00 -1.00 1.00 0.1370
0.00 1.00 -1.00 0.1840
-1.00 -1.00 -1.00 0.2090
-1.00 1.00 -1.00 0.2250
0.00 -1.00 0.00 0.2660
0.00 1.00 0.00 0.2410
1.00 -1.00 1.00 0.2180

loop_
_geom_angle_atom_site_label_1
_geom_angle_atom_site_label_2
_geom_angle_atom_site_label_3
_geom_angle
_geom_angle_site_symmetry_1
_geom_angle_site_symmetry_3
_geom_angle_publ_flag
C1 O1 H1 115(3) . . ?
O1 C1 C2 117.51(18) . . ?
O2 C1 O1 123.66(18) . . ?
O2 C1 C2 118.82(18) . . ?
C4 C2 C1 121.91(18) . . ?
C4 C2 C3 120.94(18) . . ?
C3 C2 C1 117.08(17) . . ?
C2 C4 H4 116.6 . . ?
C2 C4 C5 126.86(19) . . ?
C5 C4 H4 116.6 . . ?
C4 C5 H5 116.9 . . ?
C4 C5 C7 118.09(19) . . ?
C4 C5 C6 117.47(19) . . ?
C7 C5 H5 116.9 . . ?
C7 C5 C6 57.27(15) . . ?
C6 C5 H5 116.9 . . ?
N1 C3 C2 178.2(3) . . ?
C5 C7 H7A 117.6 . . ?
C5 C7 H7B 117.6 . . ?
H7A C7 H7B 114.7 . . ?
C6 C7 C5 61.43(15) . . ?
C6 C7 H7A 117.6 . . ?
C6 C7 H7B 117.6 . . ?
C5 C6 H6A 117.6 . . ?
C5 C6 H6B 117.6 . . ?
C7 C6 C5 61.30(16) . . ?
C7 C6 H6A 117.6 . . ?
C7 C6 H6B 117.6 . . ?
H6A C6 H6B 114.7 . . ?

loop_
_geom_bond_atom_site_label_1
_geom_bond_atom_site_label_2
_geom_bond_distance
_geom_bond_site_symmetry_2
_geom_bond_publ_flag
O1 C1 1.269(2) . ?
O1 H1 0.875(10) . ?
O2 C1 1.263(2) . ?
C1 C2 1.469(3) . ?
C2 C4 1.336(3) . ?
C2 C3 1.430(3) . ?
C4 H4 0.9300 . ?
C4 C5 1.441(3) . ?
C5 H5 0.9800 . ?
C5 C7 1.512(3) . ?
C5 C6 1.514(3) . ?
C3 N1 1.139(3) . ?
C7 H7A 0.9700 . ?
C7 H7B 0.9700 . ?
C7 C6 1.450(4) . ?
C6 H6A 0.9700 . ?
C6 H6B 0.9700 . ?

loop_
_geom_torsion_atom_site_label_1
_geom_torsion_atom_site_label_2
_geom_torsion_atom_site_label_3
_geom_torsion_atom_site_label_4
_geom_torsion
_geom_torsion_site_symmetry_1
_geom_torsion_site_symmetry_2
_geom_torsion_site_symmetry_3
_geom_torsion_site_symmetry_4
_geom_torsion_publ_flag
O1 C1 C2 C4 176.2(2) . . . . ?
O1 C1 C2 C3 -0.9(3) . . . . ?
O2 C1 C2 C4 -2.5(3) . . . . ?
O2 C1 C2 C3 -179.5(2) . . . . ?
C1 C2 C4 C5 -177.1(2) . . . . ?
C2 C4 C5 C7 -151.1(2) . . . . ?
C2 C4 C5 C6 143.3(2) . . . . ?
C4 C5 C7 C6 -106.2(2) . . . . ?
C4 C5 C6 C7 107.3(2) . . . . ?
C3 C2 C4 C5 -0.1(4) . . . . ?
